data_2227538
loop_
_publ_author_name
'Aslam, Sana'
'Ahmad, Matloob'
'Siddiqui, Hamid Latif'
'Parvez, Masood'

_publ_section_title
;
 Isopropyl
 (3,4-dimethyl-5,5-dioxo-4<i>H</i>-pyrazolo[4,3-<i>c</i>][1,2]benzothiazin-2-yl)acetate
;
_journal_coeditor_code HB5643
_journal_issue 10
_journal_name_full 'Acta Crystallographica Section E'
_journal_page_first o2630
_journal_paper_doi 10.1107/S1600536810037797
_journal_volume 66
_journal_year 2010
_chemical_formula_iupac 'C16 H19 N3 O4 S'
_chemical_formula_moiety 'C16 H19 N3 O4 S'
_chemical_formula_sum 'C16 H19 N3 O4 S'
_chemical_formula_weight 349.40
_chemical_melting_point_gt 453
_chemical_melting_point_lt 455
_chemical_name_systematic
;
Isopropyl
2-(3,4-dimethyl-5,5-dioxo-4<i>H</i>-pyrazolo[4,3-<i>c</i>][1,2]benzothiazin-
2-yl)acetate
;
_space_group_IT_number 2
_symmetry_cell_setting triclinic
_symmetry_space_group_name_Hall '-P 1'
_symmetry_space_group_name_H-M 'P -1'
_atom_sites_solution_hydrogens difmap
_atom_sites_solution_primary direct
_atom_sites_solution_secondary difmap
_cell_angle_alpha 98.4584(18)
_cell_angle_beta 97.4870(13)
_cell_angle_gamma 95.9599(17)
_cell_formula_units_Z 2
_cell_length_a 7.6370(2)
_cell_length_b 8.5412(2)
_cell_length_c 13.3096(4)
_cell_measurement_reflns_used 3658
_cell_measurement_temperature 173(2)
_cell_measurement_theta_max 27.5
_cell_measurement_theta_min 1.0
_cell_volume 844.69(4)
_computing_cell_refinement '<i>HKL DENZO</i> (Otwinowski & Minor, 1997)'
_computing_data_collection '<i>COLLECT</i> (Hooft, 1998)'
_computing_data_reduction '<i>SCALEPACK</i> (Otwinowski & Minor, 1997)'
_computing_molecular_graphics '<i>ORTEP-3 for Windows</i> (Farrugia, 1997)'
_computing_publication_material '<i>SHELXL97</i> (Sheldrick, 2008)'
_computing_structure_refinement '<i>SHELXL97</i> (Sheldrick, 2008)'
_computing_structure_solution '<i>SHELXS97</i> (Sheldrick, 2008)'
_diffrn_ambient_temperature 173(2)
_diffrn_measured_fraction_theta_full 0.990
_diffrn_measured_fraction_theta_max 0.987
_diffrn_measurement_device_type 'Nonius Kappa CCD'
_diffrn_measurement_method '\w and \f scans'
_diffrn_radiation_monochromator graphite
_diffrn_radiation_source 'fine-focus sealed tube'
_diffrn_radiation_type MoK\a
_diffrn_radiation_wavelength 0.71073
_diffrn_reflns_av_R_equivalents 0.0170
_diffrn_reflns_av_sigmaI/netI 0.0243
_diffrn_reflns_limit_h_max 9
_diffrn_reflns_limit_h_min -9
_diffrn_reflns_limit_k_max 11
_diffrn_reflns_limit_k_min -11
_diffrn_reflns_limit_l_max 17
_diffrn_reflns_limit_l_min -17
_diffrn_reflns_number 12392
_diffrn_reflns_theta_full 25.0
_diffrn_reflns_theta_max 27.53
_diffrn_reflns_theta_min 2.67
_diffrn_standards_number 0
_exptl_absorpt_coefficient_mu 0.217
_exptl_absorpt_correction_T_max 0.9765
_exptl_absorpt_correction_T_min 0.9620
_exptl_absorpt_correction_type multi-scan
_exptl_absorpt_process_details '(<i>SORTAV</i>; Blessing, 1997)'
_exptl_crystal_colour yellow
_exptl_crystal_density_diffrn 1.374
_exptl_crystal_density_method 'not measured'
_exptl_crystal_description prism
_exptl_crystal_F_000 368
_exptl_crystal_size_max 0.18
_exptl_crystal_size_mid 0.16
_exptl_crystal_size_min 0.11
_refine_diff_density_max 0.38
_refine_diff_density_min -0.38
_refine_ls_extinction_method none
_refine_ls_goodness_of_fit_ref 1.042
_refine_ls_hydrogen_treatment constr
_refine_ls_matrix_type full
_refine_ls_number_constraints 72
_refine_ls_number_parameters 221
_refine_ls_number_reflns 3824
_refine_ls_number_restraints 0
_refine_ls_restrained_S_all 1.042
_refine_ls_R_factor_all 0.0392
_refine_ls_R_factor_gt 0.0366
_refine_ls_shift/su_max 0.001
_refine_ls_shift/su_mean 0.000
_refine_ls_structure_factor_coef Fsqd
_refine_ls_weighting_details 'calc w=1/[\s^2^(Fo^2^)+(0.0415P)^2^+0.4374P] where P=(Fo^2^+2Fc^2^)/3'
_refine_ls_weighting_scheme calc
_refine_ls_wR_factor_gt 0.0928
_refine_ls_wR_factor_ref 0.0952
_reflns_number_gt 3552
_reflns_number_total 3824
_reflns_threshold_expression 'I > 2.0\s(I)'
_cod_data_source_file hb5643.cif
_cod_data_source_block I
_cod_database_code 2227538
_cod_database_fobs_code 2227538

loop_
_symmetry_equiv_pos_as_xyz
'x, y, z'
'-x, -y, -z'

loop_
_atom_site_type_symbol
_atom_site_label
_atom_site_fract_x
_atom_site_fract_y
_atom_site_fract_z
_atom_site_U_iso_or_equiv
_atom_site_adp_type
_atom_site_calc_flag
_atom_site_refinement_flags
_atom_site_occupancy
_atom_site_disorder_assembly
_atom_site_disorder_group
S S1 0.35224(5) -0.09565(4) 0.67475(2) 0.02666(11) Uani d . 1 . .
O O1 0.53320(15) -0.09803(13) 0.71900(8) 0.0344(3) Uani d . 1 . .
O O2 0.26989(18) -0.21974(12) 0.59324(8) 0.0400(3) Uani d . 1 . .
O O3 0.07421(14) 0.34287(14) 1.06534(8) 0.0343(2) Uani d . 1 . .
O O4 0.25929(13) 0.47365(12) 1.20503(7) 0.0266(2) Uani d . 1 . .
N N1 0.23204(16) -0.09429(13) 0.76983(8) 0.0248(2) Uani d . 1 . .
N N2 0.38590(15) 0.30879(13) 0.90139(8) 0.0220(2) Uani d . 1 . .
N N3 0.35630(15) 0.22831(13) 0.97981(8) 0.0211(2) Uani d . 1 . .
C C1 0.33526(18) 0.09155(15) 0.63524(10) 0.0228(3) Uani d . 1 . .
C C2 0.3215(2) 0.10488(17) 0.53157(10) 0.0280(3) Uani d . 1 . .
H H2 0.3125 0.0127 0.4808 0.034 Uiso calc R 1 . .
C C3 0.3213(2) 0.25514(18) 0.50375(11) 0.0290(3) Uani d . 1 . .
H H3 0.3141 0.2664 0.4334 0.035 Uiso calc R 1 . .
C C4 0.33137(19) 0.38921(17) 0.57839(10) 0.0266(3) Uani d . 1 . .
H H4 0.3320 0.4917 0.5587 0.032 Uiso calc R 1 . .
C C5 0.34052(18) 0.37494(15) 0.68136(10) 0.0234(3) Uani d . 1 . .
H H5 0.3450 0.4674 0.7315 0.028 Uiso calc R 1 . .
C C6 0.34316(17) 0.22555(15) 0.71176(9) 0.0204(2) Uani d . 1 . .
C C7 0.34179(17) 0.19804(15) 0.81758(9) 0.0200(2) Uani d . 1 . .
C C8 0.28614(17) 0.04849(14) 0.84320(9) 0.0199(2) Uani d . 1 . .
C C9 0.29516(17) 0.07097(15) 0.94854(9) 0.0202(2) Uani d . 1 . .
C C10 0.25095(18) -0.04193(16) 1.01953(10) 0.0244(3) Uani d . 1 . .
H H10A 0.2407 -0.1518 0.9834 0.037 Uiso calc R 1 . .
H H10B 0.1377 -0.0222 1.0431 0.037 Uiso calc R 1 . .
H H10C 0.3454 -0.0260 1.0788 0.037 Uiso calc R 1 . .
C C11 0.0369(2) -0.13282(19) 0.73806(13) 0.0377(4) Uani d . 1 . .
H H11A -0.0216 -0.1382 0.7990 0.057 Uiso calc R 1 . .
H H11B 0.0111 -0.2360 0.6923 0.057 Uiso calc R 1 . .
H H11C -0.0077 -0.0497 0.7019 0.057 Uiso calc R 1 . .
C C12 0.38752(18) 0.31656(15) 1.08332(9) 0.0226(3) Uani d . 1 . .
H H12A 0.4809 0.4079 1.0880 0.027 Uiso calc R 1 . .
H H12B 0.4313 0.2466 1.1316 0.027 Uiso calc R 1 . .
C C13 0.21988(18) 0.37767(15) 1.11442(9) 0.0218(3) Uani d . 1 . .
C C14 0.11863(18) 0.56384(16) 1.24023(10) 0.0244(3) Uani d . 1 . .
H H14 0.0006 0.4963 1.2204 0.029 Uiso calc R 1 . .
C C15 0.1178(2) 0.71022(19) 1.18913(13) 0.0372(3) Uani d . 1 . .
H H15A 0.0255 0.7727 1.2119 0.056 Uiso calc R 1 . .
H H15B 0.0933 0.6778 1.1144 0.056 Uiso calc R 1 . .
H H15C 0.2343 0.7753 1.2079 0.056 Uiso calc R 1 . .
C C16 0.1623(2) 0.6019(2) 1.35555(11) 0.0361(3) Uani d . 1 . .
H H16A 0.0724 0.6629 1.3830 0.054 Uiso calc R 1 . .
H H16B 0.2798 0.6651 1.3747 0.054 Uiso calc R 1 . .
H H16C 0.1632 0.5024 1.3840 0.054 Uiso calc R 1 . .

loop_
_atom_site_aniso_label
_atom_site_aniso_U_11
_atom_site_aniso_U_22
_atom_site_aniso_U_33
_atom_site_aniso_U_12
_atom_site_aniso_U_13
_atom_site_aniso_U_23
S1 0.0442(2) 0.01991(17) 0.01619(16) 0.01115(14) 0.00383(13) -0.00046(12)
O1 0.0450(6) 0.0374(6) 0.0255(5) 0.0218(5) 0.0079(4) 0.0062(4)
O2 0.0736(8) 0.0228(5) 0.0202(5) 0.0096(5) 0.0019(5) -0.0054(4)
O3 0.0281(5) 0.0419(6) 0.0263(5) -0.0015(4) 0.0008(4) -0.0087(4)
O4 0.0284(5) 0.0302(5) 0.0182(4) 0.0082(4) -0.0001(4) -0.0060(4)
N1 0.0368(6) 0.0175(5) 0.0177(5) 0.0010(4) 0.0021(4) -0.0018(4)
N2 0.0290(6) 0.0198(5) 0.0163(5) 0.0003(4) 0.0044(4) 0.0011(4)
N3 0.0277(5) 0.0197(5) 0.0145(5) 0.0004(4) 0.0042(4) -0.0006(4)
C1 0.0296(7) 0.0217(6) 0.0172(6) 0.0072(5) 0.0028(5) 0.0015(5)
C2 0.0383(8) 0.0281(7) 0.0171(6) 0.0100(6) 0.0028(5) -0.0005(5)
C3 0.0368(8) 0.0342(7) 0.0178(6) 0.0101(6) 0.0037(5) 0.0063(5)
C4 0.0311(7) 0.0264(7) 0.0233(6) 0.0056(5) 0.0027(5) 0.0071(5)
C5 0.0272(6) 0.0210(6) 0.0209(6) 0.0025(5) 0.0027(5) 0.0009(5)
C6 0.0216(6) 0.0222(6) 0.0166(6) 0.0027(5) 0.0024(4) 0.0010(5)
C7 0.0235(6) 0.0186(6) 0.0173(6) 0.0032(5) 0.0033(5) 0.0003(4)
C8 0.0245(6) 0.0176(6) 0.0168(6) 0.0028(5) 0.0034(5) -0.0004(4)
C9 0.0221(6) 0.0193(6) 0.0183(6) 0.0025(4) 0.0030(5) 0.0004(4)
C10 0.0284(7) 0.0242(6) 0.0205(6) 0.0006(5) 0.0041(5) 0.0050(5)
C11 0.0412(9) 0.0314(8) 0.0333(8) -0.0118(6) -0.0001(7) -0.0021(6)
C12 0.0280(6) 0.0230(6) 0.0147(6) 0.0017(5) 0.0021(5) -0.0017(5)
C13 0.0294(7) 0.0198(6) 0.0148(6) -0.0004(5) 0.0030(5) 0.0014(4)
C14 0.0255(6) 0.0270(6) 0.0201(6) 0.0064(5) 0.0040(5) -0.0007(5)
C15 0.0422(9) 0.0327(8) 0.0389(8) 0.0111(6) 0.0045(7) 0.0096(6)
C16 0.0431(9) 0.0434(9) 0.0209(7) 0.0126(7) 0.0056(6) -0.0033(6)

loop_
_atom_type_symbol
_atom_type_description
_atom_type_scat_dispersion_real
_atom_type_scat_dispersion_imag
_atom_type_scat_source
C C 0.0033 0.0016 'International Tables Vol C Tables 4.2.6.8 and 6.1.1.4'
H H 0.0000 0.0000 'International Tables Vol C Tables 4.2.6.8 and 6.1.1.4'
N N 0.0061 0.0033 'International Tables Vol C Tables 4.2.6.8 and 6.1.1.4'
O O 0.0106 0.0060 'International Tables Vol C Tables 4.2.6.8 and 6.1.1.4'
S S 0.1246 0.1234 'International Tables Vol C Tables 4.2.6.8 and 6.1.1.4'

loop_
_geom_angle_atom_site_label_1
_geom_angle_atom_site_label_2
_geom_angle_atom_site_label_3
_geom_angle_site_symmetry_1
_geom_angle_site_symmetry_3
_geom_angle
_geom_angle_publ_flag
O2 S1 O1 . . 119.34(7) ?
O2 S1 N1 . . 108.09(7) ?
O1 S1 N1 . . 106.69(6) ?
O2 S1 C1 . . 109.45(6) ?
O1 S1 C1 . . 108.09(7) ?
N1 S1 C1 . . 104.11(6) ?
C13 O4 C14 . . 117.22(10) ?
C8 N1 C11 . . 114.81(11) ?
C8 N1 S1 . . 109.87(9) ?
C11 N1 S1 . . 115.46(10) ?
C7 N2 N3 . . 103.99(10) ?
C9 N3 N2 . . 113.73(10) ?
C9 N3 C12 . . 128.00(11) ?
N2 N3 C12 . . 118.25(10) ?
C2 C1 C6 . . 121.72(12) ?
C2 C1 S1 . . 120.34(10) ?
C6 C1 S1 . . 117.89(10) ?
C3 C2 C1 . . 118.87(13) ?
C3 C2 H2 . . 120.6 ?
C1 C2 H2 . . 120.6 ?
C2 C3 C4 . . 120.23(13) ?
C2 C3 H3 . . 119.9 ?
C4 C3 H3 . . 119.9 ?
C5 C4 C3 . . 120.70(13) ?
C5 C4 H4 . . 119.7 ?
C3 C4 H4 . . 119.7 ?
C4 C5 C6 . . 120.35(12) ?
C4 C5 H5 . . 119.8 ?
C6 C5 H5 . . 119.8 ?
C5 C6 C1 . . 118.10(12) ?
C5 C6 C7 . . 124.07(11) ?
C1 C6 C7 . . 117.70(11) ?
N2 C7 C8 . . 111.10(11) ?
N2 C7 C6 . . 125.65(11) ?
C8 C7 C6 . . 123.21(11) ?
C9 C8 C7 . . 106.45(11) ?
C9 C8 N1 . . 129.33(11) ?
C7 C8 N1 . . 124.21(11) ?
N3 C9 C8 . . 104.72(11) ?
N3 C9 C10 . . 123.98(11) ?
C8 C9 C10 . . 131.29(12) ?
C9 C10 H10A . . 109.5 ?
C9 C10 H10B . . 109.5 ?
H10A C10 H10B . . 109.5 ?
C9 C10 H10C . . 109.5 ?
H10A C10 H10C . . 109.5 ?
H10B C10 H10C . . 109.5 ?
N1 C11 H11A . . 109.5 ?
N1 C11 H11B . . 109.5 ?
H11A C11 H11B . . 109.5 ?
N1 C11 H11C . . 109.5 ?
H11A C11 H11C . . 109.5 ?
H11B C11 H11C . . 109.5 ?
N3 C12 C13 . . 111.71(11) ?
N3 C12 H12A . . 109.3 ?
C13 C12 H12A . . 109.3 ?
N3 C12 H12B . . 109.3 ?
C13 C12 H12B . . 109.3 ?
H12A C12 H12B . . 107.9 ?
O3 C13 O4 . . 125.56(13) ?
O3 C13 C12 . . 124.87(12) ?
O4 C13 C12 . . 109.56(11) ?
O4 C14 C16 . . 106.21(11) ?
O4 C14 C15 . . 108.03(12) ?
C16 C14 C15 . . 113.37(13) ?
O4 C14 H14 . . 109.7 ?
C16 C14 H14 . . 109.7 ?
C15 C14 H14 . . 109.7 ?
C14 C15 H15A . . 109.5 ?
C14 C15 H15B . . 109.5 ?
H15A C15 H15B . . 109.5 ?
C14 C15 H15C . . 109.5 ?
H15A C15 H15C . . 109.5 ?
H15B C15 H15C . . 109.5 ?
C14 C16 H16A . . 109.5 ?
C14 C16 H16B . . 109.5 ?
H16A C16 H16B . . 109.5 ?
C14 C16 H16C . . 109.5 ?
H16A C16 H16C . . 109.5 ?
H16B C16 H16C . . 109.5 ?

loop_
_geom_bond_atom_site_label_1
_geom_bond_atom_site_label_2
_geom_bond_site_symmetry_2
_geom_bond_distance
_geom_bond_publ_flag
S1 O2 . 1.4288(11) ?
S1 O1 . 1.4333(12) ?
S1 N1 . 1.6567(12) ?
S1 C1 . 1.7670(13) ?
O3 C13 . 1.1990(17) ?
O4 C13 . 1.3343(15) ?
O4 C14 . 1.4710(16) ?
N1 C8 . 1.4323(15) ?
N1 C11 . 1.484(2) ?
N2 C7 . 1.3335(16) ?
N2 N3 . 1.3613(15) ?
N3 C9 . 1.3608(16) ?
N3 C12 . 1.4473(15) ?
C1 C2 . 1.3924(18) ?
C1 C6 . 1.4062(17) ?
C2 C3 . 1.387(2) ?
C2 H2 . 0.9500 ?
C3 C4 . 1.390(2) ?
C3 H3 . 0.9500 ?
C4 C5 . 1.3870(18) ?
C4 H4 . 0.9500 ?
C5 C6 . 1.3955(18) ?
C5 H5 . 0.9500 ?
C6 C7 . 1.4628(17) ?
C7 C8 . 1.4077(17) ?
C8 C9 . 1.3784(17) ?
C9 C10 . 1.4901(17) ?
C10 H10A . 0.9800 ?
C10 H10B . 0.9800 ?
C10 H10C . 0.9800 ?
C11 H11A . 0.9800 ?
C11 H11B . 0.9800 ?
C11 H11C . 0.9800 ?
C12 C13 . 1.5153(19) ?
C12 H12A . 0.9900 ?
C12 H12B . 0.9900 ?
C14 C16 . 1.5066(19) ?
C14 C15 . 1.509(2) ?
C14 H14 . 1.0000 ?
C15 H15A . 0.9800 ?
C15 H15B . 0.9800 ?
C15 H15C . 0.9800 ?
C16 H16A . 0.9800 ?
C16 H16B . 0.9800 ?
C16 H16C . 0.9800 ?

loop_
_geom_hbond_atom_site_label_D
_geom_hbond_atom_site_label_H
_geom_hbond_atom_site_label_A
_geom_hbond_site_symmetry_A
_geom_hbond_distance_DH
_geom_hbond_distance_HA
_geom_hbond_distance_DA
_geom_hbond_angle_DHA
_geom_hbond_publ_flag
C4 H4 O2 1_565 0.95 2.54 3.4015(17) 150 y
C12 H12A N2 2_667 0.99 2.50 3.4413(17) 158 y
C12 H12B O1 2_657 0.99 2.51 3.4694(17) 163 y
C15 H15B O3 2_567 0.98 2.53 3.456(2) 157 y

loop_
_geom_torsion_atom_site_label_1
_geom_torsion_atom_site_label_2
_geom_torsion_atom_site_label_3
_geom_torsion_atom_site_label_4
_geom_torsion_site_symmetry_1
_geom_torsion_site_symmetry_2
_geom_torsion_site_symmetry_3
_geom_torsion_site_symmetry_4
_geom_torsion
_geom_torsion_publ_flag
O2 S1 N1 C8 . . . . -167.41(9) ?
O1 S1 N1 C8 . . . . 63.09(10) ?
C1 S1 N1 C8 . . . . -51.10(10) ?
O2 S1 N1 C11 . . . . -35.64(12) ?
O1 S1 N1 C11 . . . . -165.14(10) ?
C1 S1 N1 C11 . . . . 80.68(11) ?
C7 N2 N3 C9 . . . . -0.01(14) ?
C7 N2 N3 C12 . . . . -178.48(11) ?
O2 S1 C1 C2 . . . . -26.58(14) ?
O1 S1 C1 C2 . . . . 104.88(12) ?
N1 S1 C1 C2 . . . . -141.94(12) ?
O2 S1 C1 C6 . . . . 155.87(11) ?
O1 S1 C1 C6 . . . . -72.67(12) ?
N1 S1 C1 C6 . . . . 40.51(12) ?
C6 C1 C2 C3 . . . . 2.0(2) ?
S1 C1 C2 C3 . . . . -175.44(11) ?
C1 C2 C3 C4 . . . . -1.1(2) ?
C2 C3 C4 C5 . . . . -0.5(2) ?
C3 C4 C5 C6 . . . . 1.2(2) ?
C4 C5 C6 C1 . . . . -0.4(2) ?
C4 C5 C6 C7 . . . . -176.15(12) ?
C2 C1 C6 C5 . . . . -1.3(2) ?
S1 C1 C6 C5 . . . . 176.25(10) ?
C2 C1 C6 C7 . . . . 174.78(13) ?
S1 C1 C6 C7 . . . . -7.70(17) ?
N3 N2 C7 C8 . . . . -0.47(14) ?
N3 N2 C7 C6 . . . . 177.38(12) ?
C5 C6 C7 N2 . . . . -19.4(2) ?
C1 C6 C7 N2 . . . . 164.83(13) ?
C5 C6 C7 C8 . . . . 158.23(13) ?
C1 C6 C7 C8 . . . . -17.56(19) ?
N2 C7 C8 C9 . . . . 0.78(15) ?
C6 C7 C8 C9 . . . . -177.14(12) ?
N2 C7 C8 N1 . . . . -179.36(12) ?
C6 C7 C8 N1 . . . . 2.7(2) ?
C11 N1 C8 C9 . . . . 83.07(17) ?
S1 N1 C8 C9 . . . . -144.81(12) ?
C11 N1 C8 C7 . . . . -96.76(15) ?
S1 N1 C8 C7 . . . . 35.36(16) ?
N2 N3 C9 C8 . . . . 0.48(15) ?
C12 N3 C9 C8 . . . . 178.77(12) ?
N2 N3 C9 C10 . . . . -179.31(12) ?
C12 N3 C9 C10 . . . . -1.0(2) ?
C7 C8 C9 N3 . . . . -0.72(14) ?
N1 C8 C9 N3 . . . . 179.42(13) ?
C7 C8 C9 C10 . . . . 179.05(13) ?
N1 C8 C9 C10 . . . . -0.8(2) ?
C9 N3 C12 C13 . . . . -85.83(16) ?
N2 N3 C12 C13 . . . . 92.39(14) ?
C14 O4 C13 O3 . . . . -10.09(19) ?
C14 O4 C13 C12 . . . . 170.83(11) ?
N3 C12 C13 O3 . . . . 8.23(18) ?
N3 C12 C13 O4 . . . . -172.68(10) ?
C13 O4 C14 C16 . . . . 155.92(12) ?
C13 O4 C14 C15 . . . . -82.14(14) ?

loop_
_cod_related_entry_id
_cod_related_entry_database
_cod_related_entry_code
1 ChemSpider 26231197
